data_4329748
loop_
_publ_author_name
'Matthew J. Polinski'
'Shuao Wang'
'Justin N. Cross'
'Evgeny V. Alekseev'
'Wulf Depmeier'
'Thomas E. Albrecht-Schmitt'

_publ_section_title
;
 Effects of Large Halides on the Structures of Lanthanide(III) and
 Plutonium(III) Borates
;
_journal_name_full 'Inorganic Chemistry'
_journal_page_first 7859
_journal_page_last 7866
_journal_paper_doi 10.1021/ic3009317
_journal_volume 51
_journal_year 2012
_chemical_formula_moiety Pu[B7O11(OH)(H2O)2I]
_chemical_formula_sum 'B7 I O14 Pu'
_chemical_formula_weight 668.57
_chemical_name_common 'Plutonium(III) borate Iodide'
_chemical_name_systematic
; 
 ? 
;
_space_group_IT_number 14
_symmetry_cell_setting monoclinic
_symmetry_space_group_name_Hall '-P 2yn'
_symmetry_space_group_name_H-M 'P 1 21/n 1'
_atom_sites_solution_hydrogens none
_atom_sites_solution_primary direct
_atom_sites_solution_secondary difmap
_audit_creation_method SHELXL-97
_cell_angle_alpha 90.00
_cell_angle_beta 90.1330(10)
_cell_angle_gamma 90.00
_cell_formula_units_Z 4
_cell_length_a 8.1103(10)
_cell_length_b 17.060(2)
_cell_length_c 9.7923(13)
_cell_measurement_reflns_used 3098
_cell_measurement_temperature 100(2)
_cell_measurement_theta_max 27.48
_cell_measurement_theta_min 1.19
_cell_volume 1354.9(3)
_computing_cell_refinement 'smart saint'
_computing_data_collection smart
_computing_data_reduction SAINT
_computing_molecular_graphics 'SHELXP-97 (Sheldrick, 1997)'
_computing_publication_material 'SHELXCIF-97 (Sheldrick, 2000)'
_computing_structure_refinement 'SHELXL-97 (Sheldrick, 1997)'
_computing_structure_solution 'SHELXS-97 (Sheldrick, 1990)'
_diffrn_ambient_temperature 100(2)
_diffrn_detector_area_resol_mean 0
_diffrn_measured_fraction_theta_full 0.992
_diffrn_measured_fraction_theta_max 0.992
_diffrn_measurement_device_type 'BRUKER apex II'
_diffrn_measurement_method '0.5 wide w/ exposures'
_diffrn_radiation_monochromator 'Quazar optics'
_diffrn_radiation_source 'Imus microfocused'
_diffrn_radiation_type MoK\a
_diffrn_radiation_wavelength 0.71073
_diffrn_reflns_av_R_equivalents 0.0328
_diffrn_reflns_av_sigmaI/netI 0.0245
_diffrn_reflns_limit_h_max 10
_diffrn_reflns_limit_h_min -10
_diffrn_reflns_limit_k_max 22
_diffrn_reflns_limit_k_min -22
_diffrn_reflns_limit_l_max 12
_diffrn_reflns_limit_l_min -12
_diffrn_reflns_number 15737
_diffrn_reflns_theta_full 27.48
_diffrn_reflns_theta_max 27.48
_diffrn_reflns_theta_min 1.19
_exptl_absorpt_coefficient_mu 7.213
_exptl_absorpt_correction_T_max 0.951
_exptl_absorpt_correction_T_min 0.708
_exptl_absorpt_correction_type numerical
_exptl_absorpt_process_details SHELTXPREP
_exptl_crystal_colour 'Pale blue'
_exptl_crystal_density_diffrn 3.278
_exptl_crystal_density_meas ?
_exptl_crystal_description Rectangular
_exptl_crystal_F_000 1176
_exptl_crystal_size_max 0.078
_exptl_crystal_size_mid 0.041
_exptl_crystal_size_min 0.007
_refine_diff_density_max 7.783
_refine_diff_density_min -9.127
_refine_diff_density_rms 0.605
_refine_ls_extinction_method none
_refine_ls_goodness_of_fit_ref 1.320
_refine_ls_hydrogen_treatment none
_refine_ls_matrix_type full
_refine_ls_number_parameters 209
_refine_ls_number_reflns 3098
_refine_ls_number_restraints 102
_refine_ls_restrained_S_all 1.297
_refine_ls_R_factor_all 0.0819
_refine_ls_R_factor_gt 0.0807
_refine_ls_shift/su_max 0.000
_refine_ls_shift/su_mean 0.000
_refine_ls_structure_factor_coef Fsqd
_refine_ls_weighting_details 'calc w=1/[\s^2^(Fo^2^)+(0.0000P)^2^+305.1730P] where P=(Fo^2^+2Fc^2^)/3'
_refine_ls_weighting_scheme calc
_refine_ls_wR_factor_gt 0.2204
_refine_ls_wR_factor_ref 0.2210
_reflns_number_gt 3016
_reflns_number_total 3098
_reflns_threshold_expression >2sigma(I)
_cod_data_source_file ic3009317_si_001_9.cif
_cod_data_source_block save
_cod_depositor_comments
;
The following automatic conversions were performed:

'_exptl_crystal_density_meas' value 'N/A' was changed to '?' - the
value is perceived as not measured.

Automatic conversion script
Id: cif_fix_values 3008 2015-01-20 13:52:24Z robertas 
;
_cod_database_code 4329748

loop_
_symmetry_equiv_pos_as_xyz
'x, y, z'
'-x+1/2, y+1/2, -z+1/2'
'-x, -y, -z'
'x-1/2, -y-1/2, z-1/2'

loop_
_atom_site_label
_atom_site_type_symbol
_atom_site_fract_x
_atom_site_fract_y
_atom_site_fract_z
_atom_site_U_iso_or_equiv
_atom_site_adp_type
_atom_site_occupancy
_atom_site_symmetry_multiplicity
_atom_site_calc_flag
_atom_site_refinement_flags
Pu1 Pu 0.28532(11) 0.30308(5) 0.77366(9) 0.0081(2) Uani 1 1 d .
I1 I 0.1952(2) 0.11219(10) 0.8032(2) 0.0264(5) Uani 1 1 d .
B4 B 0.166(3) 0.4183(16) 0.293(3) 0.013(5) Uani 1 1 d U
B7 B 0.190(3) 0.3022(15) 1.145(3) 0.008(5) Uani 1 1 d U
B3 B -0.105(3) 0.2971(15) 0.772(3) 0.009(5) Uani 1 1 d U
B2 B 0.189(3) 0.2896(16) 0.409(3) 0.013(5) Uani 1 1 d U
B1 B 0.449(3) 0.2521(16) 1.043(3) 0.010(5) Uani 1 1 d U
B6 B -0.084(4) 0.436(2) 0.718(4) 0.024(7) Uani 1 1 d U
B5 B 0.444(3) 0.2325(17) 0.514(3) 0.011(5) Uani 1 1 d .
O14 O -0.183(2) 0.3722(10) 0.7472(17) 0.011(3) Uani 1 1 d U
O10 O 0.295(2) 0.2815(10) 1.0326(17) 0.010(3) Uani 1 1 d U
O9 O 0.297(2) 0.2698(10) 0.5226(17) 0.012(3) Uani 1 1 d U
O13 O -0.2351(19) 0.2345(9) 0.7761(17) 0.007(3) Uani 1 1 d U
O8 O 0.0003(19) 0.2977(9) 0.8928(16) 0.006(3) Uani 1 1 d U
O12 O 0.164(3) 0.4963(12) 0.309(2) 0.023(4) Uani 1 1 d U
O6 O 0.161(2) 0.3729(10) 0.4085(17) 0.012(3) Uani 1 1 d .
O4 O 0.187(2) 0.3864(10) 0.167(2) 0.017(4) Uani 1 1 d .
O11 O 0.533(2) 0.2542(10) 0.9196(18) 0.013(3) Uani 1 1 d U
O3 O 0.093(3) 0.4287(14) 0.721(3) 0.032(5) Uani 1 1 d U
O7 O 0.013(2) 0.2789(10) 0.6566(18) 0.013(3) Uani 1 1 d U
O2 O 0.486(3) 0.3963(13) 0.669(3) 0.033(6) Uani 1 1 d .
O5 O 0.526(2) 0.2306(10) 0.6326(17) 0.011(3) Uani 1 1 d U
O1 O 0.349(3) 0.4240(13) 0.917(2) 0.025(4) Uani 1 1 d U

loop_
_atom_site_aniso_label
_atom_site_aniso_U_11
_atom_site_aniso_U_22
_atom_site_aniso_U_33
_atom_site_aniso_U_23
_atom_site_aniso_U_13
_atom_site_aniso_U_12
Pu1 0.0060(4) 0.0127(4) 0.0056(4) 0.0001(3) -0.0003(3) -0.0006(3)
I1 0.0182(8) 0.0156(8) 0.0455(12) -0.0018(8) -0.0020(8) 0.0005(7)
B4 0.013(5) 0.013(5) 0.013(5) 0.000(2) 0.000(2) 0.000(2)
B7 0.008(5) 0.008(5) 0.008(5) 0.000(2) 0.000(2) 0.000(2)
B3 0.009(5) 0.009(5) 0.010(5) 0.000(2) 0.000(2) 0.000(2)
B2 0.012(5) 0.013(5) 0.013(5) 0.000(2) 0.000(2) 0.000(2)
B1 0.009(5) 0.010(5) 0.010(5) 0.000(2) 0.000(2) 0.000(2)
B6 0.024(7) 0.024(7) 0.024(7) 0.000(2) 0.000(2) 0.000(2)
B5 0.010(12) 0.016(13) 0.006(11) -0.006(9) 0.004(9) -0.007(10)
O14 0.011(4) 0.011(4) 0.010(4) -0.0002(19) -0.0001(19) 0.0005(19)
O10 0.010(4) 0.011(4) 0.010(4) 0.0004(19) 0.0000(19) 0.0004(19)
O9 0.012(4) 0.013(4) 0.011(4) -0.0003(19) 0.0001(19) 0.0002(19)
O13 0.006(3) 0.007(3) 0.007(3) -0.0003(19) 0.0003(19) 0.0002(19)
O8 0.006(3) 0.006(3) 0.006(3) -0.0001(19) -0.0002(19) 0.0002(19)
O12 0.024(5) 0.023(5) 0.023(5) 0.000(2) 0.000(2) 0.000(2)
O6 0.013(8) 0.015(8) 0.008(8) -0.002(7) 0.000(6) 0.000(7)
O4 0.023(10) 0.009(8) 0.019(9) 0.008(7) -0.002(8) 0.000(7)
O11 0.013(4) 0.013(4) 0.013(4) 0.000(2) 0.0000(19) 0.0002(19)
O3 0.032(5) 0.031(5) 0.032(5) 0.000(2) -0.001(2) 0.000(2)
O7 0.013(4) 0.013(4) 0.013(4) -0.001(2) 0.0001(19) -0.0001(19)
O2 0.032(12) 0.019(10) 0.049(15) -0.004(10) 0.016(11) -0.008(9)
O5 0.011(4) 0.011(4) 0.010(4) -0.0004(19) 0.0002(19) 0.0002(19)
O1 0.025(4) 0.025(4) 0.025(4) 0.0000(10) 0.0000(10) -0.0001(10)

loop_
_atom_type_symbol
_atom_type_description
_atom_type_scat_dispersion_real
_atom_type_scat_dispersion_imag
_atom_type_scat_source
B B 0.0013 0.0007 'International Tables Vol C Tables 4.2.6.8 and 6.1.1.4'
O O 0.0106 0.0060 'International Tables Vol C Tables 4.2.6.8 and 6.1.1.4'
I I -0.4742 1.8119 'International Tables Vol C Tables 4.2.6.8 and 6.1.1.4'
Pu Pu -9.4100 4.3056 'International Tables Vol C Tables 4.2.6.8 and 6.1.1.4'

loop_
_geom_angle_atom_site_label_1
_geom_angle_atom_site_label_2
_geom_angle_atom_site_label_3
_geom_angle
_geom_angle_site_symmetry_1
_geom_angle_site_symmetry_3
O2 Pu1 O7 119.2(7) . .
O2 Pu1 O9 73.6(7) . .
O7 Pu1 O9 63.6(6) . .
O2 Pu1 O1 65.2(7) . .
O7 Pu1 O1 124.0(6) . .
O9 Pu1 O1 135.3(6) . .
O2 Pu1 O10 118.7(7) . .
O7 Pu1 O10 116.7(6) . .
O9 Pu1 O10 158.4(5) . .
O1 Pu1 O10 64.2(6) . .
O2 Pu1 O8 142.1(6) . .
O7 Pu1 O8 54.4(5) . .
O9 Pu1 O8 117.7(5) . .
O1 Pu1 O8 87.7(6) . .
O10 Pu1 O8 64.8(5) . .
O2 Pu1 O11 85.8(7) . .
O7 Pu1 O11 150.8(6) . .
O9 Pu1 O11 115.6(6) . .
O1 Pu1 O11 78.5(6) . .
O10 Pu1 O11 52.4(5) . .
O8 Pu1 O11 115.5(5) . .
O2 Pu1 O5 66.9(6) . .
O7 Pu1 O5 109.2(5) . .
O9 Pu1 O5 50.9(5) . .
O1 Pu1 O5 120.5(6) . .
O10 Pu1 O5 114.9(5) . .
O8 Pu1 O5 149.6(5) . .
O11 Pu1 O5 64.8(5) . .
O2 Pu1 O3 78.0(7) . .
O7 Pu1 O3 62.5(6) . .
O9 Pu1 O3 91.0(6) . .
O1 Pu1 O3 65.0(7) . .
O10 Pu1 O3 108.5(6) . .
O8 Pu1 O3 66.3(6) . .
O11 Pu1 O3 143.5(6) . .
O5 Pu1 O3 133.3(6) . .
O2 Pu1 B1 104.6(8) . .
O7 Pu1 B1 136.1(7) . .
O9 Pu1 B1 138.9(6) . .
O1 Pu1 B1 70.7(7) . .
O10 Pu1 B1 25.8(6) . .
O8 Pu1 B1 89.3(6) . .
O11 Pu1 B1 26.7(6) . .
O5 Pu1 B1 89.8(6) . .
O3 Pu1 B1 129.5(7) . .
O2 Pu1 B5 68.8(7) . .
O7 Pu1 B5 85.9(6) . .
O9 Pu1 B5 25.3(7) . .
O1 Pu1 B5 133.2(7) . .
O10 Pu1 B5 138.2(7) . .
O8 Pu1 B5 136.7(6) . .
O11 Pu1 B5 90.3(7) . .
O5 Pu1 B5 25.6(6) . .
O3 Pu1 B5 113.2(8) . .
B1 Pu1 B5 114.5(7) . .
O2 Pu1 I1 142.8(5) . .
O7 Pu1 I1 71.9(4) . .
O9 Pu1 I1 82.8(4) . .
O1 Pu1 I1 141.5(5) . .
O10 Pu1 I1 77.4(4) . .
O8 Pu1 I1 74.5(3) . .
O11 Pu1 I1 79.0(4) . .
O5 Pu1 I1 75.9(4) . .
O3 Pu1 I1 131.5(5) . .
B1 Pu1 I1 75.2(5) . .
B5 Pu1 I1 77.5(5) . .
O12 B4 O4 120(2) . .
O12 B4 O6 118(2) . .
O4 B4 O6 122(2) . .
O10 B7 O5 113(2) . 4_566
O10 B7 O4 112(2) . 1_556
O5 B7 O4 113(2) 4_566 1_556
O10 B7 O13 107.5(18) . 4_666
O5 B7 O13 105.7(18) 4_566 4_666
O4 B7 O13 106.1(18) 1_556 4_666
O14 B3 O8 113(2) . .
O14 B3 O13 109.1(18) . .
O8 B3 O13 113(2) . .
O14 B3 O7 109(2) . .
O8 B3 O7 103.8(18) . .
O13 B3 O7 108.6(19) . .
O6 B2 O9 109(2) . .
O6 B2 O11 112(2) . 4_565
O9 B2 O11 110(2) . 4_565
O6 B2 O13 110(2) . 4_665
O9 B2 O13 111(2) . 4_665
O11 B2 O13 106(2) 4_565 4_665
O7 B1 O10 124(2) 4_666 .
O7 B1 O11 123(2) 4_666 .
O10 B1 O11 112(2) . .
O7 B1 Pu1 172.8(18) 4_666 .
O10 B1 Pu1 55.5(12) . .
O11 B1 Pu1 57.2(12) . .
O12 B6 O14 116(3) 3_566 .
O12 B6 O3 123(3) 3_566 .
O14 B6 O3 120(3) . .
O5 B5 O9 114(2) . .
O5 B5 O8 125(2) . 4_665
O9 B5 O8 122(2) . 4_665
O5 B5 Pu1 60.4(12) . .
O9 B5 Pu1 53.1(11) . .
O8 B5 Pu1 174.7(18) 4_665 .
B6 O14 B3 119(2) . .
B1 O10 B7 126(2) . .
B1 O10 Pu1 98.7(15) . .
B7 O10 Pu1 134.9(14) . .
B5 O9 B2 126(2) . .
B5 O9 Pu1 101.5(14) . .
B2 O9 Pu1 132.0(15) . .
B2 O13 B3 120.7(19) 4_566 .
B2 O13 B7 116.4(17) 4_566 4_565
B3 O13 B7 122.6(18) . 4_565
B5 O8 B3 120.1(19) 4_566 .
B5 O8 Pu1 134.6(14) 4_566 .
B3 O8 Pu1 99.0(13) . .
B4 O12 B6 147(3) . 3_566
B4 O6 B2 124(2) . .
B4 O4 B7 122(2) . 1_554
B1 O11 B2 118(2) . 4_666
B1 O11 Pu1 96.2(14) . .
B2 O11 Pu1 141.7(15) 4_666 .
B6 O3 Pu1 130.2(19) . .
B1 O7 B3 117(2) 4_565 .
B1 O7 Pu1 141.2(16) 4_565 .
B3 O7 Pu1 100.5(13) . .
B5 O5 B7 123(2) . 4_665
B5 O5 Pu1 94.0(14) . .
B7 O5 Pu1 143.3(14) 4_665 .

loop_
_geom_bond_atom_site_label_1
_geom_bond_atom_site_label_2
_geom_bond_distance
_geom_bond_site_symmetry_2
Pu1 O2 2.50(2) .
Pu1 O7 2.523(18) .
Pu1 O9 2.525(17) .
Pu1 O1 2.55(2) .
Pu1 O10 2.563(17) .
Pu1 O8 2.594(16) .
Pu1 O11 2.599(18) .
Pu1 O5 2.696(17) .
Pu1 O3 2.70(2) .
Pu1 B1 3.07(3) .
Pu1 B5 3.09(3) .
Pu1 I1 3.350(2) .
B4 O12 1.34(3) .
B4 O4 1.36(3) .
B4 O6 1.37(3) .
B7 O10 1.44(3) .
B7 O5 1.44(3) 4_566
B7 O4 1.45(3) 1_556
B7 O13 1.55(3) 4_666
B3 O14 1.45(3) .
B3 O8 1.46(3) .
B3 O13 1.50(3) .
B3 O7 1.51(3) .
B2 O6 1.44(3) .
B2 O9 1.46(3) .
B2 O11 1.47(3) 4_565
B2 O13 1.50(3) 4_665
B1 O7 1.34(3) 4_666
B1 O10 1.35(3) .
B1 O11 1.39(3) .
B6 O12 1.35(4) 3_566
B6 O14 1.38(4) .
B6 O3 1.45(4) .
B5 O5 1.34(3) .
B5 O9 1.35(3) .
B5 O8 1.38(3) 4_665
O13 B2 1.50(3) 4_566
O13 B7 1.55(3) 4_565
O8 B5 1.38(3) 4_566
O12 B6 1.35(4) 3_566
O4 B7 1.45(3) 1_554
O11 B2 1.47(3) 4_666
O7 B1 1.34(3) 4_565
O5 B7 1.44(3) 4_665
